data_7226717
loop_
_publ_author_name
'Wang, Chun-Jie'
'Yao, shuang'
'Chen, Yi-Zhen'
'Zhang, Zhi-Ming'
'Wang, Enbo'

_publ_section_title
;
 Assembly of polyoxometalates and Ni-bpy cationic units into the molecular
 core--shell structures as the bifunctional electrocatalysts
;
_journal_name_full 'RSC Adv.'
_journal_paper_doi 10.1039/C6RA19257B
_journal_year 2016
_chemical_formula_moiety '2(Ni O40 P W11), 5(C30 H24 N6 Ni), 1.08(H2 O)'
_chemical_formula_sum 'C150 H120 N30 Ni7 O81.08 P2 W22'
_chemical_formula_weight 8157.64
_chemical_name_systematic
;
 ?
;
_space_group_crystal_system monoclinic
_space_group_IT_number 15
_space_group_name_Hall '-C 2yc'
_space_group_name_H-M_alt 'C 1 2/c 1'
_symmetry_space_group_name_Hall '-C 2yc'
_symmetry_space_group_name_H-M 'C 1 2/c 1'
_atom_sites_solution_hydrogens mixed
_audit_creation_date 2016-09-30
_audit_creation_method
;
Olex2 1.2-dev
(compiled 2016.09.27 svn.r3342 for OlexSys, GUI svn.r3563)
;
_audit_update_record
;
2016-10-04 deposited with the CCDC.
2016-10-05 downloaded from the CCDC.
;
_cell_angle_alpha 90
_cell_angle_beta 97.407(2)
_cell_angle_gamma 90
_cell_formula_units_Z 4
_cell_length_a 28.977(3)
_cell_length_b 16.7308(17)
_cell_length_c 44.363(4)
_cell_measurement_reflns_used 14684
_cell_measurement_temperature 293(2)
_cell_measurement_theta_max 27.54
_cell_measurement_theta_min 1.41
_cell_volume 21328(4)
_computing_cell_refinement auto
_computing_data_collection auto
_computing_data_reduction auto
_computing_molecular_graphics 'Olex2 (Dolomanov et al., 2009)'
_computing_publication_material 'Olex2 (Dolomanov et al., 2009)'
_computing_structure_refinement 'ShelXL (Sheldrick, 2015)'
_computing_structure_solution 'SHELXS-2014 (Sheldrick, 2014)'
_diffrn_ambient_temperature 293(2)
_diffrn_measured_fraction_theta_full 0.999
_diffrn_measured_fraction_theta_max 0.981
_diffrn_measurement_device_type 'Bruker APEX area-detector diffractometer'
_diffrn_measurement_method '\f and \w scan'
_diffrn_radiation_type MoK\a
_diffrn_radiation_wavelength 0.71073
_diffrn_reflns_av_R_equivalents 0.0642
_diffrn_reflns_av_unetI/netI 0.0918
_diffrn_reflns_Laue_measured_fraction_full 0.999
_diffrn_reflns_Laue_measured_fraction_max 0.981
_diffrn_reflns_limit_h_max 37
_diffrn_reflns_limit_h_min -37
_diffrn_reflns_limit_k_max 21
_diffrn_reflns_limit_k_min -17
_diffrn_reflns_limit_l_max 43
_diffrn_reflns_limit_l_min -57
_diffrn_reflns_number 64496
_diffrn_reflns_point_group_measured_fraction_full 0.999
_diffrn_reflns_point_group_measured_fraction_max 0.981
_diffrn_reflns_theta_full 25.242
_diffrn_reflns_theta_max 27.519
_diffrn_reflns_theta_min 1.408
_exptl_absorpt_coefficient_mu 12.510
_exptl_absorpt_correction_T_max 0.5206
_exptl_absorpt_correction_T_min 0.2248
_exptl_absorpt_correction_type multi-scan
_exptl_absorpt_process_details 'ABSCOR by T.Higashi 8 March, 1995'
_exptl_crystal_colour pink
_exptl_crystal_colour_primary pink
_exptl_crystal_density_diffrn 2.541
_exptl_crystal_density_method 'not measured'
_exptl_crystal_description needle-shaped
_exptl_crystal_F_000 14931
_exptl_crystal_size_max 0.17
_exptl_crystal_size_mid 0.1
_exptl_crystal_size_min 0.06
_refine_diff_density_max 2.471
_refine_diff_density_min -2.115
_refine_diff_density_rms 0.470
_refine_ls_extinction_method none
_refine_ls_goodness_of_fit_ref 0.991
_refine_ls_hydrogen_treatment constr
_refine_ls_matrix_type full
_refine_ls_number_parameters 1399
_refine_ls_number_reflns 24104
_refine_ls_number_restraints 960
_refine_ls_restrained_S_all 0.975
_refine_ls_R_factor_all 0.1051
_refine_ls_R_factor_gt 0.0549
_refine_ls_shift/su_max 0.004
_refine_ls_shift/su_mean 0.000
_refine_ls_structure_factor_coef Fsqd
_refine_ls_weighting_details 'w=1/[\s^2^(Fo^2^)+(0.0738P)^2^] where P=(Fo^2^+2Fc^2^)/3'
_refine_ls_weighting_scheme calc
_refine_ls_wR_factor_gt 0.1261
_refine_ls_wR_factor_ref 0.1471
_reflns_Friedel_coverage 0.000
_reflns_number_gt 14684
_reflns_number_total 24104
_reflns_threshold_expression 'I > 2\s(I)'
_cod_data_source_file c6ra19257b2.cif
_cod_data_source_block 1
_cod_database_code 7226717
_shelx_space_group_comment
;
The symmetry employed for this shelxl refinement is uniquely defined
by the following loop, which should always be used as a source of
symmetry information in preference to the above space-group names.
They are only intended as comments.
;
_shelx_estimated_absorpt_t_max 0.521
_shelx_estimated_absorpt_t_min 0.225
_olex2_refinement_description
;
1. Fixed Uiso
 At 1.2 times of:
  All C(H) groups
 At 1.5 times of:
  All O(H,H) groups
2. Shared sites
{W11, Ni11}
{Ni1, W12}
3. Uiso/Uaniso restraints and constraints
Ni4 \\sim N14 \\sim C71 \\sim C67 \\sim C70 \\sim C68 \\sim C58 \\sim N14A
\\sim N13A \\sim N13B \\sim N15 \\sim N16 \\sim C69 \\sim C59 \\sim C76 \\sim
C72 \\sim C78 \\sim C81 \\sim C86 \\sim C84 \\sim C65 \\sim CXF \\sim C62 \\sim
C60 \\sim C75 \\sim C73 \\sim C77 \\sim C80 \\sim C85 \\sim C82 \\sim C1AA
\\sim CXE \\sim C61 \\sim C74 \\sim C79 \\sim C83 \\sim C0AA: within 2A with
sigma of 0.001 and sigma for terminal atoms of 0.002
Uanis(W11) = Uanis(Ni11)
Uanis(Ni1) = Uanis(W12)
4. Rigid body (RIGU) restrains
 Ni2, C2, C4, C5, N9, C7, C10, N4, C36, C39, C18, C25, N7, N10, N11, N12, C22,
 C24, C31, C21, C33, C49, C90, C6, C56, C30, C45, C47, C54, C87, C55, C57, C89,
 C34, C38, C50, C88
 with sigma for 1-2 distances of 0.0001 and sigma for 1-3 distances of 0.0001
 Ni3, C1, C11, C12, N1, C44, N6, C9, C8, C40, C17, C13, N2, N3, N5, N8, C29,
 C16, C28, C14, C20, C23, C41, C15, C26, C46, C35, C27, C19, C52, C53, C48, C42,
  C43, C32, C3, C37
 with sigma for 1-2 distances of 0.001 and sigma for 1-3 distances of 0.001
5. Others
 Sof(Ni11)=Sof(W12)=1-FVAR(1)
 Sof(W11)=Sof(Ni1)=FVAR(1)
 Fixed Sof: N14(0.5) C71(0.5) H71(0.5) C70(0.5) H70(0.5) C69(0.5) H69(0.5)
 C68(0.5) H68(0.5) C67(0.5) N14A(0.5) C76(0.5) H76(0.5) C75(0.5) H75(0.5)
 C74(0.5) H74(0.5) C73(0.5) H73(0.5) C72(0.5) N13B(0.5) C86(0.5) H86(0.5)
 C85(0.5) H85(0.5) C83(0.5) H83(0.5) C82(0.5) H82(0.5) C84(0.5) C78(0.5)
 C77(0.5) H77(0.5) C79(0.5) H79(0.5) C80(0.5) H80(0.5) C81(0.5) H81(0.5)
 N15(0.5) C65(0.5) C1AA(0.5) H1AA(0.5) C0AA(0.5) H0AA(0.5) CXE(0.5) HXE(0.5)
 CXF(0.5) HXF(0.5) N16(0.5) C58(0.5) C59(0.5) H59(0.5) C60(0.5) H60(0.5)
 C61(0.5) H61(0.5) C62(0.5) H62(0.5) O6W(0.54) H6WA(0.54) H6WB(0.54) N13A(0.5)
 Fixed Uiso: H71(0.05) H70(0.05) H69(0.05) H68(0.05) H76(0.05) H75(0.05)
 H74(0.05) H73(0.05) H86(0.05) H85(0.05) H83(0.05) H82(0.05) H77(0.05)
 H79(0.05) H80(0.05) H81(0.05) H1AA(0.05) H0AA(0.05) HXE(0.05) HXF(0.05)
 H59(0.05) H60(0.05) H61(0.05) H62(0.05)
6.a Riding coordinates:
 O6W(H6WA,H6WB)
6.b Aromatic/amide H refined with riding coordinates:
 C3(H3), C4(H4), C7(H7), C8(H8), C9(H9), C10(H10), C12(H12), C13(H13),
 C17(H17), C18(H18), C19(H19), C20(H20), C22(H22), C25(H25), C26(H26), C27(H27),
  C28(H28), C29(H29), C30(H30), C31(H31), C32(H32), C33(H33), C34(H34),
 C35(H35), C36(H36), C37(H37), C38(H38), C39(H39), C40(H40), C41(H41), C42(H42),
  C43(H43), C44(H44), C45(H45), C46(H46), C47(H47), C48(H48), C52(H52),
 C53(H53), C54(H54), C71(H71), C70(H70), C69(H69), C68(H68), C76(H76), C75(H75),
  C74(H74), C73(H73), C86(H86), C85(H85), C83(H83), C82(H82), C77(H77),
 C79(H79), C80(H80), C81(H81), C1AA(H1AA), C0AA(H0AA), CXE(HXE), CXF(HXF),
 C59(H59), C60(H60), C61(H61), C62(H62), C55(H55), C50(H50), C87(H87), C49(H49),
  C56(H56), C89(H89), C88(H88), C57(H57)
6.c Fitted hexagon refined as free rotating group:
 N14(C71,C70,C69,C68,C67), N14A(C76,C75,C74,C73,C72), N13B(C86,C85,C83,C82,
 C84), N15(C65,C1AA,C0AA,CXE,CXF), N16(C58,C59,C60,C61,C62), N11(C90,C55,C50,
 C87,C49), N12(C56,C89,C88,C57,C6)
;
_shelx_shelxl_version_number 2014/7
_olex2_submission_special_instructions 'No special instructions were received'

loop_
_space_group_symop_operation_xyz
'x, y, z'
'-x, y, -z+1/2'
'x+1/2, y+1/2, z'
'-x+1/2, y+1/2, -z+1/2'
'-x, -y, -z'
'x, -y, z-1/2'
'-x+1/2, -y+1/2, -z'
'x+1/2, -y+1/2, z-1/2'

loop_
_atom_site_label
_atom_site_type_symbol
_atom_site_fract_x
_atom_site_fract_y
_atom_site_fract_z
_atom_site_U_iso_or_equiv
_atom_site_adp_type
_atom_site_occupancy
_atom_site_site_symmetry_order
_atom_site_calc_flag
_atom_site_refinement_flags_posn
_atom_site_refinement_flags_adp
_atom_site_refinement_flags_occupancy
_atom_site_disorder_assembly
_atom_site_disorder_group
W1 W 0.38229(2) 0.86179(3) 0.64803(2) 0.02925(13) Uani 1 1 d . . . . .
W2 W 0.42660(2) 0.57186(3) 0.65477(2) 0.02910(13) Uani 1 1 d . . . . .
W3 W 0.44166(2) 0.74087(3) 0.60391(2) 0.02986(13) Uani 1 1 d . . . . .
W4 W 0.26343(2) 0.80481(4) 0.66292(2) 0.03132(14) Uani 1 1 d . . . . .
W5 W 0.36549(2) 0.69059(3) 0.69851(2) 0.02973(13) Uani 1 1 d . . . . .
W6 W 0.34531(2) 0.84401(3) 0.57089(2) 0.03160(14) Uani 1 1 d . . . . .
W7 W 0.31732(2) 0.51543(4) 0.66815(2) 0.03567(15) Uani 1 1 d . . . . .
W8 W 0.21502(2) 0.62956(4) 0.63393(2) 0.03428(14) Uani 1 1 d . . . . .
W9 W 0.38790(2) 0.55152(3) 0.57124(2) 0.03142(14) Uani 1 1 d . . . . .
W10 W 0.22931(2) 0.78616(3) 0.58533(2) 0.03037(13) Uani 1 1 d . . . . .
W11 W 0.27856(2) 0.50072(4) 0.58462(2) 0.0318(2) Uani 0.869(3) 1 d . . . A 2
C1 C 0.4167(5) 1.2235(9) 0.9740(3) 0.036(2) Uani 1 1 d . U . . .
C2 C 0.4252(5) 1.6431(10) 0.7970(4) 0.0481(12) Uani 1 1 d . U . . .
C3 C 0.4802(8) 0.9689(12) 0.8639(5) 0.094(8) Uani 1 1 d . U . . .
H3 H 0.4821 0.9240 0.8517 0.113 Uiso 1 1 calc R . . . .
C4 C 0.4626(5) 1.6588(10) 0.7807(4) 0.0504(16) Uani 1 1 d . U . . .
H4 H 0.4673 1.6279 0.7639 0.060 Uiso 1 1 calc R . . . .
C5 C 0.3925(5) 1.5773(10) 0.7888(4) 0.0490(10) Uani 1 1 d . U . . .
C7 C 0.4919(5) 1.7205(10) 0.7899(4) 0.0505(17) Uani 1 1 d . U . . .
H7 H 0.5174 1.7309 0.7798 0.061 Uiso 1 1 calc R . . . .
C8 C 0.3881(5) 1.1232(9) 0.9403(3) 0.042(3) Uani 1 1 d . U . . .
H8 H 0.3903 1.0938 0.9227 0.050 Uiso 1 1 calc R . . . .
C9 C 0.3439(5) 1.1562(9) 0.9790(3) 0.042(3) Uani 1 1 d . U . . .
H9 H 0.3175 1.1496 0.9887 0.051 Uiso 1 1 calc R . . . .
C10 C 0.3935(5) 1.5287(10) 0.7632(4) 0.0518(17) Uani 1 1 d . U . . .
H10 H 0.4149 1.5387 0.7498 0.062 Uiso 1 1 calc R . . . .
C11 C 0.4522(5) 1.2825(10) 0.9827(4) 0.053(4) Uani 1 1 d . U . . .
C12 C 0.3762(5) 1.2124(10) 0.9887(3) 0.044(3) Uani 1 1 d . U . . .
H12 H 0.3719 1.2443 1.0053 0.052 Uiso 1 1 calc R . . . .
C13 C 0.3511(5) 1.1103(9) 0.9551(3) 0.040(3) Uani 1 1 d . U . . .
H13 H 0.3303 1.0694 0.9488 0.048 Uiso 1 1 calc R . . . .
C14 C 0.5246(5) 1.0424(9) 0.9436(4) 0.043(3) Uani 1 1 d . U . . .
C15 C 0.5291(5) 1.3051(8) 0.8904(3) 0.036(2) Uani 1 1 d . U . . .
C16 C 0.4786(5) 1.3199(9) 0.8808(3) 0.039(3) Uani 1 1 d . U . . .
C17 C 0.5211(6) 1.3433(10) 0.9716(4) 0.055(4) Uani 1 1 d . U . . .
H17 H 0.5434 1.3499 0.9585 0.067 Uiso 1 1 calc R . . . .
C18 C 0.3624(6) 1.4659(11) 0.7579(4) 0.0620(18) Uani 1 1 d . U . . .
H18 H 0.3620 1.4336 0.7409 0.074 Uiso 1 1 calc R . . . .
C19 C 0.5639(7) 1.0618(11) 1.0030(4) 0.076(6) Uani 1 1 d . U . . .
H19 H 0.5763 1.0681 1.0233 0.091 Uiso 1 1 calc R . . . .
C20 C 0.5403(6) 1.1224(11) 0.9868(4) 0.059(4) Uani 1 1 d . U . . .
H20 H 0.5379 1.1716 0.9962 0.071 Uiso 1 1 calc R . . . .
C21 C 0.3194(5) 1.5555(9) 0.8838(4) 0.0448(14) Uani 1 1 d . U . . .
C22 C 0.3331(6) 1.4537(11) 0.7782(4) 0.0629(17) Uani 1 1 d . U . . .
H22 H 0.3134 1.4097 0.7761 0.075 Uiso 1 1 calc R . . . .
C23 C 0.5006(5) 1.0382(9) 0.9112(3) 0.041(3) Uani 1 1 d . U . . .
C24 C 0.3706(5) 1.5473(9) 0.8925(4) 0.0431(15) Uani 1 1 d . U . . .
C25 C 0.3316(6) 1.5042(11) 0.8020(4) 0.0554(14) Uani 1 1 d . U . . .
H25 H 0.3087 1.4961 0.8146 0.066 Uiso 1 1 calc R . . . .
C26 C 0.5849(5) 1.2289(10) 0.9215(4) 0.048(3) Uani 1 1 d . U . . .
H26 H 0.5918 1.1874 0.9353 0.058 Uiso 1 1 calc R . . . .
C27 C 0.5484(6) 0.9812(10) 0.9597(4) 0.056(4) Uani 1 1 d . U . . .
H27 H 0.5507 0.9314 0.9507 0.067 Uiso 1 1 calc R . . . .
C28 C 0.4044(5) 1.2919(9) 0.8894(4) 0.043(3) Uani 1 1 d . U . . .
H28 H 0.3845 1.2658 0.9010 0.051 Uiso 1 1 calc R . . . .
C29 C 0.5230(7) 1.3913(14) 0.9979(5) 0.090(7) Uani 1 1 d . U . . .
H29 H 0.5479 1.4257 1.0032 0.107 Uiso 1 1 calc R . . . .
C30 C 0.3912(5) 1.5007(10) 0.9161(4) 0.052(2) Uani 1 1 d . U . . .
H30 H 0.3729 1.4718 0.9279 0.062 Uiso 1 1 calc R . . . .
C31 C 0.4437(5) 1.5788(10) 0.8806(4) 0.055(2) Uani 1 1 d . U . . .
H31 H 0.4621 1.6053 0.8681 0.066 Uiso 1 1 calc R . . . .
C32 C 0.5680(8) 0.9932(12) 0.9881(4) 0.083(6) Uani 1 1 d . U . . .
H32 H 0.5854 0.9520 0.9980 0.099 Uiso 1 1 calc R . . . .
C33 C 0.2604(6) 1.6142(12) 0.8496(4) 0.066(2) Uani 1 1 d . U . . .
H33 H 0.2510 1.6504 0.8341 0.079 Uiso 1 1 calc R . . . .
C34 C 0.4386(5) 1.4972(10) 0.9219(4) 0.056(2) Uani 1 1 d . U . . .
H34 H 0.4524 1.4689 0.9388 0.067 Uiso 1 1 calc R . . . .
C35 C 0.3851(5) 1.3387(9) 0.8667(3) 0.042(3) Uani 1 1 d . U . . .
H35 H 0.3530 1.3447 0.8627 0.051 Uiso 1 1 calc R . . . .
C36 C 0.4469(6) 1.7478(11) 0.8279(4) 0.0572(18) Uani 1 1 d . U . . .
H36 H 0.4418 1.7797 0.8443 0.069 Uiso 1 1 calc R . . . .
C37 C 0.6091(6) 1.3319(11) 0.8897(4) 0.060(4) Uani 1 1 d . U . . .
H37 H 0.6326 1.3609 0.8822 0.072 Uiso 1 1 calc R . . . .
C38 C 0.2407(6) 1.5217(12) 0.8874(4) 0.069(3) Uani 1 1 d . U . . .
H38 H 0.2190 1.4937 0.8970 0.083 Uiso 1 1 calc R . . . .
C39 C 0.4842(6) 1.7659(11) 0.8135(4) 0.0615(19) Uani 1 1 d . U . . .
H39 H 0.5037 1.8084 0.8199 0.074 Uiso 1 1 calc R . . . .
C40 C 0.4896(8) 1.3867(16) 1.0145(6) 0.122(10) Uani 1 1 d . U . . .
H40 H 0.4896 1.4217 1.0308 0.146 Uiso 1 1 calc R . . . .
C41 C 0.4509(6) 1.0954(10) 0.8730(4) 0.053(4) Uani 1 1 d . U . . .
H41 H 0.4316 1.1376 0.8659 0.064 Uiso 1 1 calc R . . . .
C42 C 0.6199(6) 1.2713(11) 0.9114(4) 0.059(4) Uani 1 1 d . U . . .
H42 H 0.6507 1.2603 0.9188 0.071 Uiso 1 1 calc R . . . .
C43 C 0.4145(5) 1.3777(10) 0.8496(4) 0.057(4) Uani 1 1 d . U . . .
H43 H 0.4024 1.4092 0.8332 0.068 Uiso 1 1 calc R . . . .
C44 C 0.4551(8) 1.3334(14) 1.0091(5) 0.103(8) Uani 1 1 d . U . . .
H44 H 0.4329 1.3292 1.0225 0.124 Uiso 1 1 calc R . . . .
C45 C 0.4650(6) 1.5335(10) 0.9040(4) 0.052(2) Uani 1 1 d . U . . .
H45 H 0.4972 1.5284 0.9072 0.063 Uiso 1 1 calc R . . . .
C46 C 0.4615(5) 1.3698(10) 0.8568(4) 0.054(4) Uani 1 1 d . U . . .
H46 H 0.4818 1.3973 0.8459 0.065 Uiso 1 1 calc R . . . .
C47 C 0.2887(5) 1.5167(10) 0.8973(4) 0.054(2) Uani 1 1 d . U . . .
H47 H 0.2989 1.4848 0.9140 0.065 Uiso 1 1 calc R . . . .
C48 C 0.5634(5) 1.3473(11) 0.8798(4) 0.061(5) Uani 1 1 d . U . . .
H48 H 0.5557 1.3875 0.8655 0.074 Uiso 1 1 calc R . . . .
C52 C 0.5067(7) 0.9739(11) 0.8934(4) 0.070(5) Uani 1 1 d . U . . .
H52 H 0.5277 0.9339 0.9002 0.084 Uiso 1 1 calc R . . . .
C53 C 0.4524(7) 1.0302(11) 0.8542(4) 0.076(6) Uani 1 1 d . U . . .
H53 H 0.4347 1.0289 0.8351 0.091 Uiso 1 1 calc R . . . .
C54 C 0.2279(6) 1.5682(12) 0.8637(4) 0.075(2) Uani 1 1 d . U . . .
H54 H 0.1966 1.5709 0.8560 0.090 Uiso 1 1 calc R . . . .
N14 N 0.4310(6) 1.1571(12) 0.7713(5) 0.056(2) Uani 0.5 1 d . U . B -1
C71 C 0.4083(7) 1.2214(9) 0.7827(5) 0.056(2) Uani 0.5 1 d G U . B -1
H71 H 0.4222 1.2717 0.7839 0.050 Uiso 0.5 1 calc R . . B -1
C70 C 0.3650(7) 1.2106(11) 0.7924(5) 0.056(2) Uani 0.5 1 d G U . B -1
H70 H 0.3499 1.2536 0.8001 0.050 Uiso 0.5 1 calc R . . B -1
C69 C 0.3443(6) 1.1355(13) 0.7906(5) 0.056(2) Uani 0.5 1 d G U . B -1
H69 H 0.3154 1.1283 0.7971 0.050 Uiso 0.5 1 calc R . . B -1
C68 C 0.3670(7) 1.0712(10) 0.7791(5) 0.056(2) Uani 0.5 1 d G U . B -1
H68 H 0.3531 1.0210 0.7779 0.050 Uiso 0.5 1 calc R . . B -1
C67 C 0.4103(7) 1.0820(10) 0.7695(5) 0.056(2) Uani 0.5 1 d G U . B -1
N14A N 0.5577(7) 1.1711(12) 0.7363(5) 0.0652(11) Uani 0.5 1 d . U . B -1
C76 C 0.5654(7) 1.1865(13) 0.7065(4) 0.0653(12) Uani 0.5 1 d G U . B -1
H76 H 0.5407 1.1857 0.6909 0.050 Uiso 0.5 1 calc R . . B -1
C75 C 0.6101(9) 1.2032(13) 0.7001(4) 0.0654(12) Uani 0.5 1 d G U . B -1
H75 H 0.6153 1.2135 0.6802 0.050 Uiso 0.5 1 calc R . . B -1
C74 C 0.6471(7) 1.2044(13) 0.7234(5) 0.0655(13) Uani 0.5 1 d G U . B -1
H74 H 0.6770 1.2155 0.7191 0.050 Uiso 0.5 1 calc R . . B -1
C73 C 0.6394(7) 1.1890(13) 0.7531(4) 0.0654(12) Uani 0.5 1 d G U . B -1
H73 H 0.6642 1.1898 0.7687 0.050 Uiso 0.5 1 calc R . . B -1
C72 C 0.5947(9) 1.1723(13) 0.7595(3) 0.0652(12) Uani 0.5 1 d G U . B -1
N13B N 0.4554(7) 1.1800(12) 0.7091(5) 0.051(2) Uani 0.5 1 d . U . B -1
C86 C 0.4348(8) 1.1194(9) 0.6906(5) 0.051(2) Uani 0.5 1 d G U . B -1
H86 H 0.4460 1.0673 0.6929 0.050 Uiso 0.5 1 calc R . . B -1
C85 C 0.3975(8) 1.1364(10) 0.6686(4) 0.051(2) Uani 0.5 1 d G U . B -1
H85 H 0.3838 1.0958 0.6562 0.050 Uiso 0.5 1 calc R . . B -1
C83 C 0.3808(6) 1.2142(12) 0.6650(4) 0.051(2) Uani 0.5 1 d G U . B -1
H83 H 0.3558 1.2256 0.6503 0.050 Uiso 0.5 1 calc R . . B -1
C82 C 0.4013(7) 1.2748(9) 0.6835(5) 0.051(2) Uani 0.5 1 d G U . B -1
H82 H 0.3902 1.3269 0.6811 0.050 Uiso 0.5 1 calc R . . B -1
C84 C 0.4386(7) 1.2578(10) 0.7055(4) 0.051(2) Uani 0.5 1 d G U . B -1
C78 C 0.5828(15) 1.163(2) 0.7894(8) 0.0651(13) Uani 0.5 1 d . U . B 1
C77 C 0.6170(15) 1.1492(19) 0.8134(8) 0.0651(14) Uani 0.5 1 d . U . B 1
H77 H 0.6485 1.1465 0.8112 0.050 Uiso 0.5 1 calc R . . B 1
C79 C 0.5990(15) 1.138(2) 0.8434(8) 0.0651(14) Uani 0.5 1 d . U . B 1
H79 H 0.6195 1.1372 0.8613 0.050 Uiso 0.5 1 calc R . . B 1
C80 C 0.5554(15) 1.131(2) 0.8442(8) 0.0651(14) Uani 0.5 1 d . U . B 1
H80 H 0.5442 1.1127 0.8617 0.050 Uiso 0.5 1 calc R . . B 1
C81 C 0.5270(15) 1.1498(19) 0.8203(8) 0.0651(14) Uani 0.5 1 d . U . B 1
H81 H 0.4958 1.1560 0.8228 0.050 Uiso 0.5 1 calc R . . B 1
N15 N 0.4884(7) 1.2921(7) 0.7490(5) 0.051(2) Uani 0.5 1 d . U . B -1
C65 C 0.4620(7) 1.3174(10) 0.7223(4) 0.051(2) Uani 0.5 1 d G U . B -1
C1AA C 0.4602(7) 1.3981(11) 0.7148(4) 0.051(2) Uani 0.5 1 d G U . B -1
H1AA H 0.4425 1.4150 0.6969 0.050 Uiso 0.5 1 calc R . . B -1
C0AA C 0.4846(10) 1.4535(8) 0.7340(6) 0.051(2) Uani 0.5 1 d G U . B -1
H0AA H 0.4834 1.5075 0.7290 0.050 Uiso 0.5 1 calc R . . B -1
CXE C 0.5110(10) 1.4282(10) 0.7607(5) 0.051(2) Uani 0.5 1 d G U . B -1
HXE H 0.5273 1.4652 0.7735 0.050 Uiso 0.5 1 calc R . . B -1
CXF C 0.5129(7) 1.3475(11) 0.7682(4) 0.051(2) Uani 0.5 1 d G U . B -1
HXF H 0.5305 1.3305 0.7860 0.050 Uiso 0.5 1 calc R . . B -1
N16 N 0.4812(7) 1.0472(9) 0.7520(5) 0.056(2) Uani 0.5 1 d . U . B -1
C58 C 0.4369(6) 1.0242(11) 0.7575(5) 0.056(2) Uani 0.5 1 d G U . B -1
C59 C 0.4228(5) 0.9452(12) 0.7529(5) 0.056(2) Uani 0.5 1 d G U . B -1
H59 H 0.3931 0.9298 0.7566 0.050 Uiso 0.5 1 calc R . . B -1
C60 C 0.4529(7) 0.8894(9) 0.7429(5) 0.057(2) Uani 0.5 1 d G U . B -1
H60 H 0.4434 0.8365 0.7399 0.050 Uiso 0.5 1 calc R . . B -1
C61 C 0.4971(7) 0.9124(11) 0.7375(5) 0.056(2) Uani 0.5 1 d G U . B -1
H61 H 0.5173 0.8750 0.7308 0.050 Uiso 0.5 1 calc R . . B -1
C62 C 0.5113(5) 0.9914(12) 0.7420(5) 0.056(2) Uani 0.5 1 d G U . B -1
H62 H 0.5409 1.0068 0.7384 0.050 Uiso 0.5 1 calc R . . B -1
N1 N 0.4220(4) 1.1759(7) 0.9492(3) 0.0372(14) Uani 1 1 d . U . . .
N2 N 0.4498(4) 1.2798(7) 0.8966(3) 0.0358(14) Uani 1 1 d . U . . .
N3 N 0.5201(4) 1.1138(7) 0.9570(3) 0.0388(14) Uani 1 1 d . U . . .
N4 N 0.3612(4) 1.5651(8) 0.8084(3) 0.0518(4) Uani 1 1 d . U . . .
N5 N 0.4751(4) 1.1026(7) 0.9007(3) 0.0371(14) Uani 1 1 d . U . . .
N6 N 0.4867(4) 1.2868(7) 0.9649(3) 0.0389(14) Uani 1 1 d . U . . .
N7 N 0.3981(4) 1.5865(8) 0.8750(3) 0.0518(4) Uani 1 1 d . U . . .
N8 N 0.5395(4) 1.2474(7) 0.9113(3) 0.0389(14) Uani 1 1 d . U . . .
N9 N 0.4170(4) 1.6881(8) 0.8204(3) 0.0518(4) Uani 1 1 d . U . . .
N10 N 0.3061(4) 1.6024(8) 0.8601(3) 0.0519(4) Uani 1 1 d . U . . .
N11 N 0.3197(3) 1.7319(6) 0.8103(2) 0.0521(4) Uani 1 1 d . U . . .
C90 C 0.3176(4) 1.8098(6) 0.82092(19) 0.0579(13) Uani 1 1 d G U . . .
C55 C 0.2963(4) 1.8691(5) 0.8021(3) 0.079(3) Uani 1 1 d G U . . .
H55 H 0.2949 1.9212 0.8092 0.094 Uiso 1 1 calc R . . . .
C50 C 0.2769(5) 1.8505(6) 0.7726(2) 0.083(4) Uani 1 1 d G U . . .
H50 H 0.2626 1.8902 0.7600 0.100 Uiso 1 1 calc R . . . .
C87 C 0.2790(5) 1.7726(7) 0.7620(2) 0.092(4) Uani 1 1 d G U . . .
H87 H 0.2660 1.7602 0.7422 0.110 Uiso 1 1 calc R . . . .
C49 C 0.3003(4) 1.7133(5) 0.7808(2) 0.062(2) Uani 1 1 d G U . . .
H49 H 0.3017 1.6612 0.7737 0.075 Uiso 1 1 calc R . . . .
N12 N 0.3596(3) 1.7573(5) 0.8660(2) 0.0521(4) Uani 1 1 d . U . . .
C56 C 0.3785(4) 1.7669(6) 0.8963(2) 0.065(3) Uani 1 1 d G U . . .
H56 H 0.3949 1.7252 0.9066 0.078 Uiso 1 1 calc R . . . .
C89 C 0.3728(5) 1.8388(7) 0.9111(2) 0.100(4) Uani 1 1 d G U . . .
H89 H 0.3854 1.8452 0.9313 0.120 Uiso 1 1 calc R . . . .
C88 C 0.3484(5) 1.9011(6) 0.8956(3) 0.110(4) Uani 1 1 d G U . . .
H88 H 0.3446 1.9492 0.9055 0.132 Uiso 1 1 calc R . . . .
C57 C 0.3295(5) 1.8915(6) 0.8654(3) 0.101(4) Uani 1 1 d G U . . .
H57 H 0.3131 1.9332 0.8551 0.122 Uiso 1 1 calc R . . . .
C6 C 0.3352(4) 1.8196(7) 0.85063(19) 0.0582(16) Uani 1 1 d G U . . .
O1 O 0.3062(3) 0.4837(5) 0.6281(2) 0.036(2) Uani 1 1 d . . . . .
O2 O 0.2207(3) 0.7184(6) 0.6629(2) 0.035(2) Uani 1 1 d . . . . .
O3 O 0.1926(3) 0.7068(6) 0.6043(2) 0.035(2) Uani 1 1 d . . . . .
O4 O 0.3502(3) 0.6336(5) 0.64739(19) 0.028(2) Uani 1 1 d . . . . .
O5 O 0.3246(3) 0.6225(5) 0.5913(2) 0.0252(19) Uani 1 1 d . . . . .
O6 O 0.2333(3) 0.5623(6) 0.6042(2) 0.041(2) Uani 1 1 d . . . . .
O7 O 0.3894(3) 0.7775(5) 0.67768(19) 0.030(2) Uani 1 1 d . . . . .
O8 O 0.3546(3) 0.5952(6) 0.5375(2) 0.037(2) Uani 1 1 d . . . . .
O9 O 0.3650(3) 0.9058(5) 0.6098(2) 0.033(2) Uani 1 1 d . . . . .
O10 O 0.4778(3) 0.5219(5) 0.6655(2) 0.039(2) Uani 1 1 d . . . . .
O11 O 0.2642(3) 0.5523(6) 0.5483(2) 0.039(2) Uani 1 1 d . . . . .
O12 O 0.3302(3) 0.7590(6) 0.5473(2) 0.036(2) Uani 1 1 d . . . . .
O13 O 0.2454(3) 0.7180(5) 0.5577(2) 0.034(2) Uani 1 1 d . . . . .
O14 O 0.1857(3) 0.8416(6) 0.5653(2) 0.042(2) Uani 1 1 d . . . . .
O15 O 0.4468(3) 0.6669(5) 0.6377(2) 0.035(2) Uani 1 1 d . . . . .
O16 O 0.4287(3) 0.4949(6) 0.5564(2) 0.043(3) Uani 1 1 d . . . . .
O17 O 0.3347(3) 0.5906(5) 0.7016(2) 0.034(2) Uani 1 1 d . . . . .
O18 O 0.3172(3) 0.8576(5) 0.65393(19) 0.030(2) Uani 1 1 d . . . . .
O19 O 0.4197(3) 0.6307(5) 0.6916(2) 0.033(2) Uani 1 1 d . . . . .
O20 O 0.3609(3) 0.7496(5) 0.61278(18) 0.0237(18) Uani 1 1 d . . . . .
O21 O 0.4089(3) 0.5366(5) 0.6152(2) 0.032(2) Uani 1 1 d . . . . .
O22 O 0.4214(3) 0.6527(6) 0.5799(2) 0.036(2) Uani 1 1 d . . . . .
O23 O 0.3446(4) 0.9233(6) 0.5453(2) 0.048(3) Uani 1 1 d . . . . .
O24 O 0.2598(3) 0.5746(6) 0.6619(2) 0.039(2) Uani 1 1 d . . . . .
O25 O 0.1638(3) 0.5876(6) 0.6408(2) 0.044(3) Uani 1 1 d . . . . .
O26 O 0.4375(3) 0.8228(5) 0.6345(2) 0.033(2) Uani 1 1 d . . . . .
O27 O 0.3064(3) 0.7381(5) 0.68823(19) 0.029(2) Uani 1 1 d . . . . .
O28 O 0.3795(3) 0.7172(6) 0.7355(2) 0.046(3) Uani 1 1 d . . . . .
O29 O 0.4024(3) 0.9431(5) 0.6689(2) 0.041(2) Uani 1 1 d . . . . .
O30 O 0.3828(3) 0.4964(5) 0.6688(2) 0.039(2) Uani 1 1 d . . . . .
O31 O 0.2304(3) 0.8386(6) 0.6264(2) 0.035(2) Uani 1 1 d . . . . .
O32 O 0.2738(3) 0.6677(7) 0.4990(2) 0.048(3) Uani 1 1 d . . . . .
O33 O 0.4979(3) 0.7516(6) 0.5975(2) 0.047(3) Uani 1 1 d . . . . .
O34 O 0.3022(4) 0.4342(7) 0.6884(2) 0.057(3) Uani 1 1 d . . . . .
O35 O 0.3400(3) 0.4750(6) 0.5752(2) 0.042(2) Uani 1 1 d . . . . .
O36 O 0.2839(3) 0.8474(5) 0.5825(2) 0.035(2) Uani 1 1 d . . . . .
O37 O 0.4119(3) 0.8140(5) 0.5754(2) 0.032(2) Uani 1 1 d . . . . .
O38 O 0.2437(3) 0.8659(6) 0.6887(2) 0.046(3) Uani 1 1 d . . . . .
O39 O 0.2807(3) 0.7106(5) 0.62339(19) 0.027(2) Uani 1 1 d . . . . .
O40 O 0.2513(4) 0.4089(6) 0.5774(2) 0.053(3) Uani 1 1 d . . . . .
O6W O 0.3703(9) 1.0722(14) 0.5907(7) 0.095(9) Uani 0.54 1 d . . . . .
H6WA H 0.3740 1.0717 0.5720 0.143 Uiso 0.54 1 d R . . . .
H6WB H 0.3689 1.0245 0.5971 0.143 Uiso 0.54 1 d R . . . .
Ni1 Ni 0.29585(4) 0.65600(8) 0.54276(3) 0.0306(4) Uani 0.869(3) 1 d . . . A 2
Ni2 Ni 0.35997(7) 1.65568(14) 0.84024(5) 0.0518(4) Uani 1 1 d . U . . .
Ni3 Ni 0.48171(6) 1.20127(10) 0.92987(4) 0.0325(4) Uani 1 1 d . U . . .
Ni4 Ni 0.5000 1.16835(18) 0.7500 0.0650(9) Uani 1 2 d S TU P . .
P1 P 0.32899(10) 0.67864(17) 0.61842(7) 0.0146(6) Uani 1 1 d . . . . .
N13A N 0.5382(14) 1.1609(17) 0.7925(8) 0.0651(14) Uani 0.5 1 d . U . B 1
Ni11 Ni 0.27856(2) 0.50072(4) 0.58462(2) 0.0318(2) Uani 0.131(3) 1 d . . . A 3
W12 W 0.29585(4) 0.65600(8) 0.54276(3) 0.0306(4) Uani 0.131(3) 1 d . . . A 3

loop_
_atom_site_aniso_label
_atom_site_aniso_U_11
_atom_site_aniso_U_22
_atom_site_aniso_U_33
_atom_site_aniso_U_23
_atom_site_aniso_U_13
_atom_site_aniso_U_12
W1 0.0298(3) 0.0272(3) 0.0295(3) -0.0005(2) -0.0007(2) -0.0023(2)
W2 0.0256(3) 0.0275(3) 0.0319(3) 0.0019(2) -0.0047(2) 0.0026(2)
W3 0.0223(3) 0.0327(3) 0.0348(3) 0.0026(2) 0.0047(2) -0.0020(2)
W4 0.0269(3) 0.0427(3) 0.0243(3) -0.0053(2) 0.0032(2) 0.0052(2)
W5 0.0296(3) 0.0374(3) 0.0209(3) 0.0026(2) -0.0017(2) -0.0014(2)
W6 0.0341(3) 0.0320(3) 0.0289(3) 0.0059(2) 0.0046(2) -0.0005(2)
W7 0.0368(3) 0.0368(3) 0.0315(3) 0.0104(2) -0.0028(3) -0.0109(3)
W8 0.0238(3) 0.0485(4) 0.0305(3) 0.0009(3) 0.0034(2) -0.0078(3)
W9 0.0280(3) 0.0344(3) 0.0316(3) -0.0052(2) 0.0027(2) 0.0049(2)
W10 0.0242(3) 0.0383(3) 0.0276(3) -0.0019(2) -0.0005(2) 0.0055(2)
W11 0.0292(3) 0.0302(4) 0.0342(4) -0.0011(3) -0.0027(3) -0.0047(3)
C1 0.031(3) 0.044(4) 0.033(3) 0.005(3) 0.004(3) 0.010(3)
C2 0.0393(14) 0.0609(15) 0.0455(15) 0.0161(14) 0.0106(14) 0.0187(13)
C3 0.145(14) 0.065(6) 0.063(5) -0.020(5) -0.027(7) 0.049(8)
C4 0.0415(18) 0.064(2) 0.048(2) 0.0135(19) 0.0128(18) 0.0161(18)
C5 0.0399(14) 0.0617(13) 0.0469(12) 0.0149(12) 0.0116(12) 0.0179(12)
C7 0.0419(18) 0.064(2) 0.047(2) 0.014(2) 0.0128(19) 0.0158(19)
C8 0.039(3) 0.052(5) 0.035(4) 0.003(4) 0.008(3) -0.003(3)
C9 0.034(3) 0.061(5) 0.031(5) 0.010(4) 0.002(3) 0.005(3)
C10 0.043(2) 0.066(2) 0.0495(16) 0.0118(17) 0.0142(18) 0.015(2)
C11 0.045(4) 0.065(6) 0.053(4) -0.017(5) 0.019(4) -0.006(4)
C12 0.033(3) 0.062(5) 0.037(4) 0.004(4) 0.007(3) 0.006(3)
C13 0.034(3) 0.056(5) 0.030(5) 0.013(4) 0.003(3) 0.003(3)
C14 0.043(6) 0.045(2) 0.041(3) 0.0019(19) 0.011(3) 0.008(3)
C15 0.035(2) 0.037(4) 0.037(4) -0.005(4) 0.0106(19) 0.0001(18)
C16 0.036(2) 0.040(5) 0.043(4) 0.002(4) 0.0099(19) 0.0006(19)
C17 0.048(4) 0.062(6) 0.060(6) -0.020(5) 0.019(4) -0.009(5)
C18 0.055(3) 0.076(2) 0.0590(18) 0.0016(19) 0.0251(19) 0.003(2)
C19 0.102(12) 0.067(4) 0.052(4) -0.003(3) -0.011(5) 0.038(6)
C20 0.070(9) 0.059(4) 0.045(3) -0.004(2) -0.004(4) 0.024(4)
C21 0.0436(7) 0.052(3) 0.0416(18) 0.002(2) 0.0147(6) 0.0146(6)
C22 0.057(2) 0.0761(19) 0.0606(18) 0.0009(17) 0.0269(19) 0.002(2)
C23 0.044(5) 0.040(2) 0.041(3) 0.0021(19) 0.012(3) 0.005(3)
C24 0.0436(7) 0.048(3) 0.0401(18) -0.001(2) 0.0145(6) 0.0144(6)
C25 0.0478(18) 0.0682(16) 0.0533(17) 0.0085(15) 0.0187(16) 0.0109(16)
C26 0.034(2) 0.058(6) 0.054(6) 0.006(5) 0.012(2) 0.003(2)
C27 0.067(8) 0.054(3) 0.047(4) 0.004(2) 0.007(4) 0.020(4)
C28 0.034(2) 0.048(6) 0.047(5) 0.007(5) 0.0074(19) 0.002(2)
C29 0.080(7) 0.111(11) 0.086(8) -0.056(9) 0.043(7) -0.041(8)
C30 0.0436(8) 0.064(4) 0.050(2) 0.012(3) 0.0147(7) 0.0147(7)
C31 0.0436(7) 0.071(4) 0.054(3) 0.017(3) 0.0151(6) 0.0153(7)
C32 0.117(13) 0.070(5) 0.055(4) -0.006(3) -0.014(6) 0.043(6)
C33 0.0435(7) 0.091(4) 0.065(3) 0.032(3) 0.0143(6) 0.0139(6)
C34 0.0436(8) 0.072(4) 0.054(2) 0.017(3) 0.0147(7) 0.0147(7)
C35 0.037(3) 0.045(6) 0.045(5) 0.004(5) 0.006(2) 0.002(3)
C36 0.0490(19) 0.071(2) 0.055(2) 0.006(2) 0.020(2) 0.0089(19)
C37 0.038(3) 0.073(7) 0.072(8) 0.017(7) 0.012(3) -0.002(3)
C38 0.0439(8) 0.097(4) 0.067(3) 0.036(4) 0.0116(7) 0.0106(8)
C39 0.053(2) 0.076(2) 0.060(2) 0.001(2) 0.025(2) 0.004(2)
C40 0.106(10) 0.157(14) 0.118(10) -0.091(12) 0.072(9) -0.073(11)
C41 0.067(7) 0.043(4) 0.046(3) -0.005(3) -0.004(4) 0.011(4)
C42 0.037(3) 0.072(7) 0.071(8) 0.016(7) 0.014(2) -0.001(2)
C43 0.040(3) 0.069(8) 0.061(6) 0.023(6) 0.009(3) 0.003(3)
C44 0.091(8) 0.136(13) 0.094(8) -0.072(10) 0.057(8) -0.055(10)
C45 0.0436(8) 0.065(4) 0.050(2) 0.012(3) 0.0146(7) 0.0146(7)
C46 0.040(3) 0.064(7) 0.059(5) 0.021(6) 0.009(3) 0.002(3)
C47 0.0437(8) 0.069(4) 0.052(3) 0.015(3) 0.0135(7) 0.0130(7)
C48 0.038(3) 0.070(7) 0.077(8) 0.025(7) 0.013(3) -0.004(3)
C52 0.100(10) 0.056(4) 0.051(4) -0.010(3) -0.004(5) 0.032(6)
C53 0.112(11) 0.052(5) 0.056(4) -0.014(4) -0.017(6) 0.028(6)
C54 0.0440(8) 0.108(4) 0.074(3) 0.044(3) 0.0115(7) 0.0104(8)
N14 0.065(5) 0.050(5) 0.053(5) 0.000(4) 0.000(4) 0.004(4)
C71 0.065(5) 0.050(5) 0.053(5) 0.000(4) 0.000(4) 0.004(4)
C70 0.065(5) 0.050(5) 0.053(5) 0.000(4) 0.000(5) 0.004(4)
C69 0.065(5) 0.050(5) 0.053(5) 0.000(4) 0.000(4) 0.004(4)
C68 0.065(5) 0.050(5) 0.053(5) 0.000(4) 0.000(4) 0.004(4)
C67 0.065(5) 0.050(5) 0.053(5) 0.000(4) 0.000(4) 0.004(4)
N14A 0.102(3) 0.0406(19) 0.045(2) -0.0001(10) -0.0217(19) 0.0000(10)
C76 0.102(3) 0.041(2) 0.045(2) -0.0001(14) -0.021(2) 0.0000(14)
C75 0.102(3) 0.041(2) 0.045(2) 0.0000(15) -0.021(2) 0.0000(15)
C74 0.102(3) 0.041(2) 0.045(2) 0.0000(16) -0.021(2) 0.0001(16)
C73 0.102(3) 0.041(2) 0.045(2) -0.0001(15) -0.021(2) 0.0001(15)
C72 0.101(3) 0.041(2) 0.045(2) -0.0002(13) -0.021(2) 0.0001(14)
N13B 0.065(5) 0.042(4) 0.044(5) 0.008(4) -0.003(4) -0.011(4)
C86 0.065(5) 0.042(4) 0.044(5) 0.008(4) -0.003(4) -0.011(4)
C85 0.065(5) 0.042(4) 0.044(5) 0.008(4) -0.004(4) -0.011(4)
C83 0.065(5) 0.042(4) 0.044(5) 0.009(4) -0.003(4) -0.011(4)
C82 0.065(5) 0.042(4) 0.044(5) 0.009(4) -0.003(4) -0.011(4)
C84 0.065(5) 0.042(4) 0.044(5) 0.009(4) -0.003(4) -0.011(4)
C78 0.101(3) 0.042(2) 0.045(2) -0.0003(16) -0.021(2) 0.0003(17)
C77 0.101(3) 0.042(2) 0.045(3) -0.0003(19) -0.021(2) 0.0004(19)
C79 0.101(3) 0.042(2) 0.044(3) 0.000(2) -0.021(3) 0.000(2)
C80 0.101(3) 0.042(3) 0.044(3) 0.000(2) -0.021(3) 0.000(2)
C81 0.101(3) 0.042(2) 0.044(3) 0.000(2) -0.021(3) 0.001(2)
N15 0.065(5) 0.041(4) 0.044(5) 0.008(4) -0.003(4) -0.011(4)
C65 0.065(5) 0.041(4) 0.044(5) 0.008(4) -0.003(4) -0.011(4)
C1AA 0.065(5) 0.041(4) 0.044(5) 0.008(4) -0.003(4) -0.011(4)
C0AA 0.065(5) 0.041(4) 0.044(5) 0.008(4) -0.003(4) -0.011(4)
CXE 0.065(5) 0.041(4) 0.044(5) 0.008(4) -0.003(4) -0.011(4)
CXF 0.065(5) 0.041(4) 0.044(5) 0.008(4) -0.003(4) -0.011(4)
N16 0.065(5) 0.049(5) 0.053(5) 0.000(4) 0.000(4) 0.003(4)
C58 0.065(5) 0.049(5) 0.053(5) 0.000(4) 0.000(4) 0.003(4)
C59 0.065(5) 0.049(5) 0.053(5) 0.000(4) 0.000(4) 0.003(4)
C60 0.065(5) 0.049(5) 0.053(5) 0.000(4) 0.000(5) 0.003(4)
C61 0.065(5) 0.049(5) 0.053(5) 0.000(4) 0.000(5) 0.003(4)
C62 0.065(5) 0.049(5) 0.053(5) 0.000(4) 0.000(5) 0.003(4)
N1 0.033(2) 0.044(3) 0.036(3) 0.0030(19) 0.0085(18) 0.0041(17)
N2 0.034(2) 0.037(3) 0.037(2) -0.001(2) 0.0074(16) 0.0012(16)
N3 0.034(3) 0.045(2) 0.040(2) 0.0030(15) 0.0109(18) 0.0062(18)
N4 0.0437(8) 0.0644(9) 0.0498(8) 0.0122(6) 0.0149(6) 0.0148(6)
N5 0.037(3) 0.038(2) 0.038(2) 0.0006(15) 0.0119(18) 0.0018(17)
N6 0.035(2) 0.044(2) 0.038(2) -0.0026(19) 0.0073(18) 0.0054(19)
N7 0.0436(7) 0.0645(9) 0.0498(8) 0.0120(6) 0.0149(6) 0.0148(6)
N8 0.0343(18) 0.042(3) 0.042(3) -0.001(2) 0.0118(16) 0.0013(16)
N9 0.0434(7) 0.0646(9) 0.0497(8) 0.0121(6) 0.0147(6) 0.0148(6)
N10 0.0435(7) 0.0647(9) 0.0496(8) 0.0119(6) 0.0147(6) 0.0146(6)
N11 0.0435(8) 0.0649(8) 0.0504(8) 0.0120(6) 0.0148(6) 0.0151(6)
C90 0.057(3) 0.0656(9) 0.0524(9) 0.0108(7) 0.0101(13) 0.0182(10)
C55 0.104(7) 0.0686(10) 0.0585(12) 0.0068(8) -0.007(2) 0.0298(17)
C50 0.114(9) 0.0696(11) 0.0600(15) 0.0056(10) -0.011(3) 0.033(2)
C87 0.133(9) 0.0708(11) 0.0629(15) 0.0038(10) -0.018(3) 0.038(2)
C49 0.066(4) 0.0668(10) 0.0539(11) 0.0095(8) 0.0060(18) 0.0214(14)
N12 0.0435(8) 0.0646(8) 0.0504(8) 0.0119(6) 0.0148(6) 0.0147(6)
C56 0.072(6) 0.0691(12) 0.0539(11) 0.0080(10) 0.005(2) 0.026(2)
C89 0.147(8) 0.0814(16) 0.0629(13) -0.0025(13) -0.021(3) 0.056(3)
C88 0.168(8) 0.0848(16) 0.0658(13) -0.0054(13) -0.028(3) 0.065(3)
C57 0.149(8) 0.0817(15) 0.0635(13) -0.0027(13) -0.022(3) 0.057(3)
C6 0.056(3) 0.0665(10) 0.0525(10) 0.0102(8) 0.0099(14) 0.0197(14)
O1 0.033(5) 0.037(6) 0.035(6) 0.010(4) -0.006(4) 0.003(4)
O2 0.031(5) 0.046(6) 0.029(6) 0.008(4) 0.008(4) -0.001(4)
O3 0.023(5) 0.052(6) 0.027(6) -0.005(4) 0.001(4) -0.003(4)
O4 0.027(5) 0.034(5) 0.021(5) 0.009(4) -0.003(4) -0.004(4)
O5 0.022(4) 0.019(4) 0.037(6) 0.000(4) 0.009(4) -0.001(3)
O6 0.035(5) 0.046(6) 0.038(6) 0.007(5) -0.001(5) -0.006(5)
O7 0.022(4) 0.041(6) 0.026(5) 0.004(4) -0.002(4) -0.001(4)
O8 0.035(5) 0.043(6) 0.032(6) 0.003(4) 0.003(4) 0.000(4)
O9 0.039(5) 0.027(5) 0.032(6) 0.003(4) -0.003(4) 0.005(4)
O10 0.035(5) 0.034(6) 0.045(7) 0.003(4) -0.001(5) 0.008(4)
O11 0.026(5) 0.050(6) 0.037(6) -0.006(5) -0.010(4) -0.003(4)
O12 0.038(5) 0.044(6) 0.029(6) 0.003(4) 0.010(4) 0.003(4)
O13 0.027(5) 0.039(6) 0.036(6) 0.003(4) -0.001(4) 0.001(4)
O14 0.032(5) 0.044(6) 0.044(6) -0.007(5) -0.014(5) 0.009(4)
O15 0.030(5) 0.038(6) 0.036(6) -0.002(4) 0.001(4) -0.004(4)
O16 0.032(5) 0.043(6) 0.053(7) -0.011(5) -0.003(5) 0.016(5)
O17 0.035(5) 0.039(6) 0.027(5) 0.012(4) 0.004(4) -0.006(4)
O18 0.033(5) 0.035(5) 0.022(5) -0.008(4) 0.000(4) 0.005(4)
O19 0.024(5) 0.042(6) 0.033(6) 0.009(4) -0.003(4) -0.010(4)
O20 0.027(4) 0.029(5) 0.016(5) 0.003(4) 0.007(4) 0.000(4)
O21 0.033(5) 0.029(5) 0.033(6) 0.001(4) 0.001(4) 0.001(4)
O22 0.029(5) 0.044(6) 0.035(6) 0.007(4) 0.007(4) -0.004(4)
O23 0.064(7) 0.041(6) 0.038(7) 0.007(5) 0.001(5) -0.005(5)
O24 0.047(6) 0.047(6) 0.023(6) 0.007(4) 0.005(4) 0.002(5)
O25 0.034(5) 0.063(7) 0.035(6) 0.004(5) 0.004(5) -0.015(5)
O26 0.034(5) 0.030(5) 0.032(6) 0.010(4) -0.005(4) -0.001(4)
O27 0.023(4) 0.042(6) 0.021(5) -0.001(4) -0.004(4) 0.004(4)
O28 0.046(6) 0.059(7) 0.032(6) 0.006(5) 0.000(5) 0.003(5)
O29 0.036(5) 0.033(6) 0.050(7) -0.004(5) -0.011(5) 0.000(4)
O30 0.042(6) 0.028(5) 0.047(7) 0.005(4) 0.007(5) -0.004(4)
O31 0.030(5) 0.049(6) 0.028(6) -0.002(4) 0.010(4) 0.014(4)
O32 0.039(6) 0.070(8) 0.034(6) 0.006(5) 0.000(5) 0.013(5)
O33 0.033(5) 0.063(7) 0.047(7) 0.002(5) 0.011(5) 0.000(5)
O34 0.062(7) 0.060(8) 0.046(7) 0.017(6) 0.001(6) -0.024(6)
O35 0.040(6) 0.036(6) 0.045(7) -0.001(5) -0.010(5) 0.003(5)
O36 0.043(6) 0.032(5) 0.030(6) 0.000(4) 0.003(4) 0.005(4)
O37 0.025(5) 0.042(6) 0.030(5) 0.010(4) 0.007(4) 0.010(4)
O38 0.040(6) 0.062(7) 0.034(6) -0.008(5) -0.002(5) 0.018(5)
O39 0.024(4) 0.032(5) 0.026(5) 0.003(4) 0.003(4) 0.005(4)
O40 0.055(7) 0.047(7) 0.054(8) 0.007(5) -0.003(6) -0.007(5)
O6W 0.11(2) 0.046(15) 0.14(3) -0.006(15) 0.061(19) -0.021(14)
Ni1 0.0286(7) 0.0373(9) 0.0260(8) -0.0015(6) 0.0038(6) 0.0017(6)
Ni2 0.0435(7) 0.0645(8) 0.0499(8) 0.0121(6) 0.0149(6) 0.0148(6)
Ni3 0.0297(8) 0.0359(9) 0.0329(10) -0.0001(7) 0.0078(7) 0.0030(7)
Ni4 0.102(2) 0.0395(16) 0.0450(19) 0.000 -0.0226(17) 0.000
P1 0.0158(13) 0.0139(14) 0.0139(15) 0.0012(11) 0.0018(11) -0.0002(11)
N13A 0.101(3) 0.042(2) 0.044(3) -0.0003(19) -0.021(2) 0.0005(19)
Ni11 0.0292(3) 0.0302(4) 0.0342(4) -0.0011(3) -0.0027(3) -0.0047(3)
W12 0.0286(7) 0.0373(9) 0.0260(8) -0.0015(6) 0.0038(6) 0.0017(6)

loop_
_atom_type_symbol
_atom_type_description
_atom_type_scat_dispersion_real
_atom_type_scat_dispersion_imag
_atom_type_scat_source
C C 0.0033 0.0016 'International Tables Vol C Tables 4.2.6.8 and 6.1.1.4'
H H 0.0000 0.0000 'International Tables Vol C Tables 4.2.6.8 and 6.1.1.4'
N N 0.0061 0.0033 'International Tables Vol C Tables 4.2.6.8 and 6.1.1.4'
Ni Ni 0.3393 1.1124 'International Tables Vol C Tables 4.2.6.8 and 6.1.1.4'
O O 0.0106 0.0060 'International Tables Vol C Tables 4.2.6.8 and 6.1.1.4'
P P 0.1023 0.0942 'International Tables Vol C Tables 4.2.6.8 and 6.1.1.4'
W W -0.8490 6.8722 'International Tables Vol C Tables 4.2.6.8 and 6.1.1.4'

loop_
_geom_angle_atom_site_label_1
_geom_angle_atom_site_label_2
_geom_angle_atom_site_label_3
_geom_angle
_geom_angle_site_symmetry_1
_geom_angle_site_symmetry_3
O7 W1 O18 84.3(4) . .
O7 W1 O20 82.6(3) . .
O9 W1 O7 155.3(4) . .
O9 W1 O18 89.1(4) . .
O9 W1 O20 73.0(3) . .
O9 W1 O26 89.2(4) . .
O18 W1 O20 83.6(3) . .
O26 W1 O7 86.8(4) . .
O26 W1 O18 155.0(4) . .
O26 W1 O20 72.0(3) . .
O29 W1 O7 102.4(4) . .
O29 W1 O9 102.3(4) . .
O29 W1 O18 103.0(4) . .
O29 W1 O20 171.9(4) . .
O29 W1 O26 101.7(4) . .
O10 W2 O4 170.4(4) . .
O10 W2 O15 102.7(4) . .
O10 W2 O19 101.1(4) . .
O10 W2 O21 103.3(4) . .
O10 W2 O30 99.9(4) . .
O15 W2 O4 85.0(3) . .
O15 W2 O19 88.9(4) . .
O15 W2 O30 157.4(4) . .
O19 W2 O4 72.9(3) . .
O19 W2 O30 85.3(4) . .
O21 W2 O4 82.7(3) . .
O21 W2 O15 87.2(4) . .
O21 W2 O19 155.5(4) . .
O21 W2 O30 89.1(4) . .
O30 W2 O4 72.5(3) . .
O15 W3 O20 83.9(3) . .
O15 W3 O26 85.2(4) . .
O22 W3 O15 85.6(4) . .
O22 W3 O20 84.3(3) . .
O22 W3 O26 155.7(4) . .
O22 W3 O37 92.7(4) . .
O26 W3 O20 72.3(3) . .
O33 W3 O15 102.6(4) . .
O33 W3 O20 170.5(4) . .
O33 W3 O22 103.0(4) . .
O33 W3 O26 101.0(4) . .
O33 W3 O37 100.6(4) . .
O37 W3 O15 156.5(4) . .
O37 W3 O20 72.7(3) . .
O37 W3 O26 86.9(4) . .
O2 W4 O27 86.1(4) . .
O2 W4 O39 72.8(3) . .
O18 W4 O2 156.1(4) . .
O18 W4 O27 84.5(4) . .
O18 W4 O39 84.2(3) . .
O27 W4 O39 82.4(3) . .
O31 W4 O2 88.2(4) . .
O31 W4 O18 91.1(4) . .
O31 W4 O27 155.0(4) . .
O31 W4 O39 72.7(3) . .
O38 W4 O2 100.6(5) . .
O38 W4 O18 102.8(4) . .
O38 W4 O27 101.9(4) . .
O38 W4 O31 103.0(4) . .
O38 W4 O39 172.0(4) . .
O7 W5 O4 83.2(3) . .
O7 W5 O17 155.2(4) . .
O7 W5 O19 87.9(4) . .
O17 W5 O4 72.2(3) . .
O17 W5 O19 87.4(4) . .
O19 W5 O4 72.6(3) . .
O27 W5 O4 83.7(3) . .
O27 W5 O7 86.3(4) . .
O27 W5 O17 88.2(4) . .
O27 W5 O19 156.2(4) . .
O28 W5 O4 171.7(4) . .
O28 W5 O7 102.3(4) . .
O28 W5 O17 102.5(4) . .
O28 W5 O19 101.1(4) . .
O28 W5 O27 102.7(4) . .
O9 W6 O20 71.2(3) . .
O12 W6 O9 157.5(4) . .
O12 W6 O20 86.4(4) . .
O12 W6 O36 90.9(4) . .
O12 W6 O37 91.1(4) . .
O23 W6 O9 98.3(4) . .
O23 W6 O12 104.1(4) . .
O23 W6 O20 167.1(4) . .
O23 W6 O36 102.6(4) . .
O23 W6 O37 100.9(4) . .
O36 W6 O9 85.6(4) . .
O36 W6 O20 84.3(3) . .
O36 W6 O37 155.1(4) . .
O37 W6 O9 83.1(4) . .
O37 W6 O20 71.1(3) . .
O1 W7 O4 84.1(3) . .
O1 W7 O17 155.5(4) . .
O1 W7 O24 88.2(4) . .
O1 W7 O30 90.9(4) . .
O17 W7 O4 71.9(3) . .
O24 W7 O4 84.4(3) . .
O24 W7 O17 84.9(4) . .
O30 W7 O4 72.8(3) . .
O30 W7 O17 86.5(4) . .
O30 W7 O24 157.2(4) . .
O34 W7 O1 104.5(5) . .
O34 W7 O4 169.3(4) . .
O34 W7 O17 99.8(5) . .
O34 W7 O24 101.9(5) . .
O34 W7 O30 100.4(5) . .
O2 W8 O39 72.5(3) . .
O3 W8 O2 85.9(4) . .
O3 W8 O24 157.0(4) . .
O3 W8 O39 72.1(3) . .
O6 W8 O2 156.3(4) . .
O6 W8 O3 91.4(4) . .
O6 W8 O24 86.5(4) . .
O6 W8 O39 84.2(3) . .
O24 W8 O2 86.9(4) . .
O24 W8 O39 84.9(3) . .
O25 W8 O2 101.4(4) . .
O25 W8 O3 100.2(4) . .
O25 W8 O6 102.2(4) . .
O25 W8 O24 102.7(4) . .
O25 W8 O39 170.2(4) . .
O8 W9 O5 76.3(4) . .
O8 W9 O21 156.9(4) . .
O8 W9 O22 90.6(4) . .
O8 W9 O35 91.8(4) . .
O16 W9 O5 174.8(4) . .
O16 W9 O8 103.0(5) . .
O16 W9 O21 99.8(4) . .
O16 W9 O22 101.7(4) . .
O16 W9 O35 102.1(4) . .
O21 W9 O5 81.5(3) . .
O22 W9 O5 83.4(3) . .
O22 W9 O21 80.5(4) . .
O35 W9 O5 72.9(3) . .
O35 W9 O21 87.7(4) . .
O35 W9 O22 154.8(4) . .
O3 W10 O31 81.6(4) . .
O3 W10 O39 70.7(3) . .
O13 W10 O3 93.8(4) . .
O13 W10 O31 157.7(4) . .
O13 W10 O36 90.4(4) . .
O13 W10 O39 87.4(3) . .
O14 W10 O3 100.6(4) . .
O14 W10 O13 103.3(4) . .
O14 W10 O31 99.0(4) . .
O14 W10 O36 103.7(4) . .
O14 W10 O39 166.9(4) . .
O31 W10 O39 70.4(3) . .
O36 W10 O3 153.6(4) . .
O36 W10 O31 84.7(4) . .
O36 W10 O39 83.5(3) . .
O1 W11 O5 81.8(3) . .
O6 W11 O1 81.7(4) . .
O6 W11 O5 83.9(3) . .
O11 W11 O1 158.4(4) . .
O11 W11 O5 76.8(4) . .
O11 W11 O6 93.0(4) . .
O11 W11 O35 91.5(4) . .
O35 W11 O1 84.9(4) . .
O35 W11 O5 72.9(3) . .
O35 W11 O6 154.6(4) . .
O40 W11 O1 99.6(4) . .
O40 W11 O5 172.6(4) . .
O40 W11 O6 103.5(5) . .
O40 W11 O11 102.0(5) . .
O40 W11 O35 99.9(5) . .
C12 C1 C11 124.7(14) . .
N1 C1 C11 117.2(12) . .
N1 C1 C12 118.1(14) . .
C4 C2 C5 121.9(16) . .
N9 C2 C4 121.8(17) . .
N9 C2 C5 116.3(14) . .
C52 C3 H3 120.7 . .
C53 C3 H3 120.7 . .
C53 C3 C52 118.6(18) . .
C2 C4 H4 120.8 . .
C7 C4 C2 118.5(16) . .
C7 C4 H4 120.8 . .
C10 C5 C2 123.8(15) . .
N4 C5 C2 114.8(15) . .
N4 C5 C10 121.3(16) . .
C4 C7 H7 119.8 . .
C39 C7 C4 120.4(16) . .
C39 C7 H7 119.8 . .
C13 C8 H8 118.0 . .
N1 C8 H8 118.0 . .
N1 C8 C13 124.0(15) . .
C12 C9 H9 120.9 . .
C13 C9 H9 120.9 . .
C13 C9 C12 118.2(14) . .
C5 C10 H10 120.1 . .
C18 C10 C5 119.8(15) . .
C18 C10 H10 120.1 . .
C44 C11 C1 125.8(15) . .
N6 C11 C1 115.8(14) . .
N6 C11 C44 118.3(15) . .
C1 C12 H12 119.3 . .
C9 C12 C1 121.4(15) . .
C9 C12 H12 119.3 . .
C8 C13 H13 119.8 . .
C9 C13 C8 120.5(16) . .
C9 C13 H13 119.8 . .
C27 C14 C23 126.5(15) . .
N3 C14 C23 113.7(13) . .
N3 C14 C27 119.8(15) . .
C48 C15 C16 123.5(14) . .
N8 C15 C16 116.1(12) . .
N8 C15 C48 120.4(14) . .
C46 C16 C15 123.8(13) . .
N2 C16 C15 115.0(13) . .
N2 C16 C46 121.1(13) . .
C29 C17 H17 119.4 . .
N6 C17 H17 119.4 . .
N6 C17 C29 121.3(15) . .
C10 C18 H18 121.3 . .
C22 C18 C10 117.4(18) . .
C22 C18 H18 121.3 . .
C20 C19 H19 121.9 . .
C32 C19 H19 121.9 . .
C32 C19 C20 116.3(19) . .
C19 C20 H20 118.5 . .
C19 C20 N3 123.1(16) . .
N3 C20 H20 118.5 . .
C47 C21 C24 123.3(15) . .
C47 C21 N10 120.6(15) . .
N10 C21 C24 116.0(14) . .
C18 C22 H22 119.4 . .
C18 C22 C25 121.1(19) . .
C25 C22 H22 119.4 . .
C52 C23 C14 120.7(14) . .
N5 C23 C14 117.0(13) . .
N5 C23 C52 122.2(15) . .
C30 C24 C21 124.6(14) . .
N7 C24 C21 116.5(14) . .
N7 C24 C30 118.8(14) . .
C22 C25 H25 118.2 . .
N4 C25 C22 123.7(16) . .
N4 C25 H25 118.2 . .
C42 C26 H26 120.1 . .
C42 C26 N8 119.8(15) . .
N8 C26 H26 120.1 . .
C14 C27 H27 119.9 . .
C32 C27 C14 120.2(17) . .
C32 C27 H27 119.9 . .
C35 C28 H28 117.4 . .
N2 C28 H28 117.4 . .
N2 C28 C35 125.1(14) . .
C17 C29 H29 120.5 . .
C40 C29 C17 119.0(19) . .
C40 C29 H29 120.5 . .
C24 C30 H30 120.1 . .
C34 C30 C24 119.8(15) . .
C34 C30 H30 120.1 . .
C45 C31 H31 118.6 . .
N7 C31 H31 118.6 . .
N7 C31 C45 122.9(16) . .
C19 C32 H32 118.5 . .
C27 C32 C19 123.0(18) . .
C27 C32 H32 118.5 . .
C54 C33 H33 121.9 . .
N10 C33 H33 121.9 . .
N10 C33 C54 116.2(16) . .
C30 C34 H34 119.6 . .
C45 C34 C30 120.8(16) . .
C45 C34 H34 119.6 . .
C28 C35 H35 121.2 . .
C28 C35 C43 117.6(14) . .
C43 C35 H35 121.2 . .
C39 C36 H36 117.2 . .
N9 C36 H36 117.2 . .
N9 C36 C39 125.5(18) . .
C42 C37 H37 120.8 . .
C48 C37 H37 120.8 . .
C48 C37 C42 118.5(16) . .
C47 C38 H38 121.6 . .
C54 C38 H38 121.6 . .
C54 C38 C47 116.7(17) . .
C7 C39 C36 117.7(19) . .
C7 C39 H39 121.2 . .
C36 C39 H39 121.2 . .
C29 C40 H40 118.8 . .
C29 C40 C44 122(2) . .
C44 C40 H40 118.8 . .
C53 C41 H41 117.5 . .
N5 C41 H41 117.5 . .
N5 C41 C53 125.1(16) . .
C26 C42 C37 119.6(16) . .
C26 C42 H42 120.2 . .
C37 C42 H42 120.2 . .
C35 C43 H43 120.2 . .
C46 C43 C35 119.5(16) . .
C46 C43 H43 120.2 . .
C11 C44 H44 120.0 . .
C40 C44 C11 120.1(18) . .
C40 C44 H44 120.0 . .
C31 C45 H45 121.0 . .
C34 C45 C31 118.1(16) . .
C34 C45 H45 121.0 . .
C16 C46 H46 120.5 . .
C43 C46 C16 118.9(15) . .
C43 C46 H46 120.5 . .
C21 C47 C38 122.0(16) . .
C21 C47 H47 119.0 . .
C38 C47 H47 119.0 . .
C15 C48 C37 121.0(17) . .
C15 C48 H48 119.5 . .
C37 C48 H48 119.5 . .
C3 C52 H52 120.5 . .
C23 C52 C3 119.0(17) . .
C23 C52 H52 120.5 . .
C3 C53 C41 118.4(18) . .
C3 C53 H53 120.8 . .
C41 C53 H53 120.8 . .
C33 C54 H54 118.9 . .
C38 C54 C33 122.3(17) . .
C38 C54 H54 118.9 . .
C71 N14 C67 120.0 . .
C71 N14 Ni4 123.9(11) . .
C67 N14 Ni4 115.9(11) . .
N14 C71 H71 120.0 . .
C70 C71 N14 120.0 . .
C70 C71 H71 120.0 . .
C71 C70 H70 120.0 . .
C71 C70 C69 120.0 . .
C69 C70 H70 120.0 . .
C70 C69 H69 120.0 . .
C70 C69 C68 120.0 . .
C68 C69 H69 120.0 . .
C69 C68 H68 120.0 . .
C69 C68 C67 120.0 . .
C67 C68 H68 120.0 . .
C68 C67 N14 120.0 . .
C58 C67 N14 113.3(17) . .
C58 C67 C68 126.7(17) . .
C76 N14A C72 120.0 . .
C76 N14A Ni4 125.4(13) . .
C72 N14A Ni4 113.5(13) . .
N14A C76 H76 120.0 . .
C75 C76 N14A 120.0 . .
C75 C76 H76 120.0 . .
C76 C75 H75 120.0 . .
C74 C75 C76 120.0 . .
C74 C75 H75 120.0 . .
C75 C74 H74 120.0 . .
C75 C74 C73 120.0 . .
C73 C74 H74 120.0 . .
C74 C73 H73 120.0 . .
C72 C73 C74 120.0 . .
C72 C73 H73 120.0 . .
N14A C72 C78 116(2) . .
C73 C72 N14A 120.0 . .
C73 C72 C78 124(2) . .
C86 N13B C84 120.0 . .
C86 N13B Ni4 127.7(10) . .
C84 N13B Ni4 110.6(10) . .
N13B C86 H86 120.0 . .
N13B C86 C85 120.0 . .
C85 C86 H86 120.0 . .
C86 C85 H85 120.0 . .
C83 C85 C86 120.0 . .
C83 C85 H85 120.0 . .
C85 C83 H83 120.0 . .
C85 C83 C82 120.0 . .
C82 C83 H83 120.0 . .
C83 C82 H82 120.0 . .
C84 C82 C83 120.0 . .
C84 C82 H82 120.0 . .
C82 C84 N13B 120.0 . .
C65 C84 N13B 118.6(15) . .
C65 C84 C82 121.2(15) . .
C77 C78 C72 120(4) . .
N13A C78 C72 118(3) . .
N13A C78 C77 122(4) . .
C78 C77 H77 123.0 . .
C78 C77 C79 114(4) . .
C79 C77 H77 123.0 . .
C77 C79 H79 120.1 . .
C80 C79 C77 120(4) . .
C80 C79 H79 120.1 . .
C79 C80 H80 120.6 . .
C79 C80 C81 119(4) . .
C81 C80 H80 120.6 . .
C80 C81 H81 117.0 . .
C80 C81 N13A 126(5) . .
N13A C81 H81 117.0 . .
C65 N15 CXF 120.0 . .
C65 N15 Ni4 112.8(11) . .
CXF N15 Ni4 125.3(11) . .
C84 C65 N15 114.8(16) . .
C84 C65 C1AA 125.2(16) . .
C1AA C65 N15 120.0 . .
C65 C1AA H1AA 120.0 . .
C0AA C1AA C65 120.0 . .
C0AA C1AA H1AA 120.0 . .
C1AA C0AA H0AA 120.0 . .
C1AA C0AA CXE 120.0 . .
CXE C0AA H0AA 120.0 . .
C0AA CXE HXE 120.0 . .
CXF CXE C0AA 120.0 . .
CXF CXE HXE 120.0 . .
N15 CXF HXF 120.0 . .
CXE CXF N15 120.0 . .
CXE CXF HXF 120.0 . .
C58 N16 C62 120.0 . .
C58 N16 Ni4 121.7(11) . .
C62 N16 Ni4 117.2(11) . .
C67 C58 N16 116.4(16) . .
C67 C58 C59 123.5(16) . .
C59 C58 N16 120.0 . .
C58 C59 H59 120.0 . .
C60 C59 C58 120.0 . .
C60 C59 H59 120.0 . .
C59 C60 H60 120.0 . .
C61 C60 C59 120.0 . .
C61 C60 H60 120.0 . .
C60 C61 H61 120.0 . .
C60 C61 C62 120.0 . .
C62 C61 H61 120.0 . .
N16 C62 H62 120.0 . .
C61 C62 N16 120.0 . .
C61 C62 H62 120.0 . .
C1 N1 Ni3 113.4(9) . .
C8 N1 C1 117.6(12) . .
C8 N1 Ni3 129.0(10) . .
C16 N2 Ni3 115.7(9) . .
C28 N2 C16 117.6(13) . .
C28 N2 Ni3 126.7(10) . .
C14 N3 C20 117.5(13) . .
C14 N3 Ni3 115.8(10) . .
C20 N3 Ni3 126.8(10) . .
C5 N4 Ni2 113.6(12) . .
C25 N4 C5 116.4(15) . .
C25 N4 Ni2 129.2(11) . .
C23 N5 Ni3 114.3(10) . .
C41 N5 C23 116.2(13) . .
C41 N5 Ni3 129.4(10) . .
C11 N6 C17 118.5(13) . .
C11 N6 Ni3 114.2(10) . .
C17 N6 Ni3 127.2(10) . .
C24 N7 Ni2 113.2(10) . .
C31 N7 C24 119.5(14) . .
C31 N7 Ni2 127.3(11) . .
C15 N8 C26 120.7(12) . .
C15 N8 Ni3 114.5(9) . .
C26 N8 Ni3 124.5(10) . .
C2 N9 C36 116.1(14) . .
C2 N9 Ni2 115.0(12) . .
C36 N9 Ni2 128.9(12) . .
C21 N10 C33 121.9(14) . .
C21 N10 Ni2 115.3(10) . .
C33 N10 Ni2 122.8(11) . .
C90 N11 C49 120.0 . .
C90 N11 Ni2 113.6(6) . .
C49 N11 Ni2 126.0(6) . .
N11 C90 C55 120.0 . .
C6 C90 N11 114.6(9) . .
C6 C90 C55 125.3(9) . .
C90 C55 H55 120.0 . .
C50 C55 C90 120.0 . .
C50 C55 H55 120.0 . .
C55 C50 H50 120.0 . .
C55 C50 C87 120.0 . .
C87 C50 H50 120.0 . .
C50 C87 H87 120.0 . .
C49 C87 C50 120.0 . .
C49 C87 H87 120.0 . .
N11 C49 H49 120.0 . .
C87 C49 N11 120.0 . .
C87 C49 H49 120.0 . .
C56 N12 C6 120.0 . .
C56 N12 Ni2 127.2(6) . .
C6 N12 Ni2 112.7(6) . .
N12 C56 H56 120.0 . .
C89 C56 N12 120.0 . .
C89 C56 H56 120.0 . .
C56 C89 H89 120.0 . .
C56 C89 C88 120.0 . .
C88 C89 H89 120.0 . .
C89 C88 H88 120.0 . .
C89 C88 C57 120.0 . .
C57 C88 H88 120.0 . .
C88 C57 H57 120.0 . .
C6 C57 C88 120.0 . .
C6 C57 H57 120.0 . .
C90 C6 N12 119.3(9) . .
C90 C6 C57 120.7(9) . .
C57 C6 N12 120.0 . .
W7 O1 W11 152.0(5) . .
W7 O1 Ni11 152.0(5) . .
W4 O2 W8 125.3(4) . .
W8 O3 W10 127.2(4) . .
W2 O4 W5 89.3(3) . .
W2 O4 W7 89.9(3) . .
W7 O4 W5 89.9(3) . .
P1 O4 W2 125.3(5) . .
P1 O4 W5 125.8(5) . .
P1 O4 W7 125.3(5) . .
W11 O5 W9 88.5(3) . .
Ni1 O5 W9 88.6(3) . .
Ni1 O5 W11 87.9(3) . .
P1 O5 W9 126.8(4) . .
P1 O5 W11 127.1(4) . .
P1 O5 Ni1 125.4(5) . .
P1 O5 W12 125.4(5) . .
W12 O5 W9 88.6(3) . .
W8 O6 W11 154.2(5) . .
W8 O6 Ni11 154.2(5) . .
W5 O7 W1 151.8(5) . .
W9 O8 Ni1 118.1(5) . .
W9 O8 W12 118.1(5) . .
W1 O9 W6 126.0(5) . .
W11 O11 Ni1 117.6(5) . .
Ni11 O11 W12 117.6(5) . .
W6 O12 Ni1 146.3(5) . .
W6 O12 W12 146.3(5) . .
W10 O13 Ni1 146.9(5) . .
W10 O13 W12 146.9(5) . .
W2 O15 W3 148.5(5) . .
W5 O17 W7 125.8(4) . .
W4 O18 W1 153.3(5) . .
W5 O19 W2 125.1(4) . .
W3 O20 W1 88.8(3) . .
W3 O20 W6 90.2(3) . .
W6 O20 W1 89.8(3) . .
P1 O20 W1 126.0(4) . .
P1 O20 W3 126.1(4) . .
P1 O20 W6 124.5(4) . .
W2 O21 W9 154.2(5) . .
W3 O22 W9 154.5(5) . .
W8 O24 W7 147.4(5) . .
W1 O26 W3 126.5(5) . .
W5 O27 W4 152.1(5) . .
W7 O30 W2 124.8(5) . .
W4 O31 W10 126.9(5) . .
W9 O35 W11 124.8(5) . .
W9 O35 Ni11 124.8(5) . .
W10 O36 W6 144.1(5) . .
W3 O37 W6 126.0(4) . .
W8 O39 W4 89.1(3) . .
W8 O39 W10 89.9(3) . .
W10 O39 W4 90.0(3) . .
P1 O39 W4 126.7(5) . .
P1 O39 W8 125.6(5) . .
P1 O39 W10 124.2(5) . .
H6WA O6W H6WB 109.5 . .
O8 Ni1 O5 76.9(3) . .
O11 Ni1 O5 77.7(3) . .
O11 Ni1 O8 89.1(4) . .
O12 Ni1 O5 90.0(3) . .
O12 Ni1 O8 91.7(4) . .
O12 Ni1 O11 167.2(4) . .
O13 Ni1 O5 90.5(3) . .
O13 Ni1 O8 166.7(4) . .
O13 Ni1 O11 92.5(4) . .
O13 Ni1 O12 83.9(4) . .
O32 Ni1 O5 170.9(4) . .
O32 Ni1 O8 96.2(4) . .
O32 Ni1 O11 96.4(4) . .
O32 Ni1 O12 96.3(4) . .
O32 Ni1 O13 96.7(4) . .
N4 Ni2 N7 92.5(5) . .
N4 Ni2 N10 93.2(5) . .
N4 Ni2 N11 94.0(5) . .
N9 Ni2 N4 79.3(6) . .
N9 Ni2 N7 94.8(5) . .
N9 Ni2 N10 170.1(5) . .
N9 Ni2 N11 88.9(5) . .
N9 Ni2 N12 94.7(5) . .
N10 Ni2 N7 78.9(5) . .
N11 Ni2 N7 173.1(5) . .
N11 Ni2 N10 98.2(5) . .
N12 Ni2 N4 170.8(5) . .
N12 Ni2 N7 95.0(5) . .
N12 Ni2 N10 93.5(5) . .
N12 Ni2 N11 78.8(4) . .
N1 Ni3 N2 95.9(4) . .
N1 Ni3 N3 91.6(4) . .
N1 Ni3 N5 94.6(5) . .
N1 Ni3 N6 79.3(5) . .
N1 Ni3 N8 170.3(5) . .
N2 Ni3 N3 169.7(4) . .
N2 Ni3 N6 94.3(5) . .
N2 Ni3 N8 78.3(5) . .
N5 Ni3 N2 93.5(5) . .
N5 Ni3 N3 78.8(5) . .
N5 Ni3 N6 170.5(5) . .
N5 Ni3 N8 93.5(4) . .
N6 Ni3 N3 94.0(5) . .
N6 Ni3 N8 93.2(5) . .
N8 Ni3 N3 95.2(4) . .
N14A Ni4 N14 174.3(9) . .
N14A Ni4 N13B 101.2(9) . .
N14A Ni4 N15 96.7(9) . .
N14A Ni4 N16 106.7(8) . .
N14A Ni4 N13A 84.3(14) . .
N14A Ni4 N13A 95.8(14) . 2_656
N13B Ni4 N14 83.8(8) . .
N13B Ni4 N16 89.6(8) . .
N15 Ni4 N14 86.8(8) . .
N15 Ni4 N13B 79.0(8) . .
N15 Ni4 N16 155.5(8) . .
N16 Ni4 N14 70.3(7) . .
N13A Ni4 N14 88.7(13) 2_656 .
N13A Ni4 N14 90.7(13) . .
N13A Ni4 N13B 174.1(16) . .
N13A Ni4 N13B 10.5(12) 2_656 .
N13A Ni4 N15 98.4(10) . .
N13A Ni4 N15 88.5(10) 2_656 .
N13A Ni4 N16 82.5(11) 2_656 .
N13A Ni4 N16 90.8(10) . .
N13A Ni4 N13A 173.0(17) . 2_656
O5 P1 O4 109.9(5) . .
O5 P1 O20 109.8(5) . .
O5 P1 O39 110.1(5) . .
O20 P1 O4 109.1(5) . .
O39 P1 O4 108.7(5) . .
O39 P1 O20 109.2(5) . .
C78 N13A C81 118(3) . .
C78 N13A Ni4 109(3) . .
C81 N13A Ni4 134(3) . .
O6 Ni11 O1 81.7(4) . .
O11 Ni11 O1 158.4(4) . .
O11 Ni11 O6 93.0(4) . .
O11 Ni11 O35 91.5(4) . .
O35 Ni11 O1 84.9(4) . .
O35 Ni11 O6 154.6(4) . .
O40 Ni11 O1 99.6(4) . .
O40 Ni11 O6 103.5(5) . .
O40 Ni11 O11 102.0(5) . .
O40 Ni11 O35 99.9(5) . .
O8 W12 O5 76.9(3) . .
O11 W12 O5 77.7(3) . .
O11 W12 O8 89.1(4) . .
O12 W12 O5 90.0(3) . .
O12 W12 O8 91.7(4) . .
O12 W12 O11 167.2(4) . .
O13 W12 O5 90.5(3) . .
O13 W12 O8 166.7(4) . .
O13 W12 O11 92.5(4) . .
O13 W12 O12 83.9(4) . .
O32 W12 O5 170.9(4) . .
O32 W12 O8 96.2(4) . .
O32 W12 O11 96.4(4) . .
O32 W12 O12 96.3(4) . .
O32 W12 O13 96.7(4) . .

loop_
_geom_bond_atom_site_label_1
_geom_bond_atom_site_label_2
_geom_bond_distance
_geom_bond_site_symmetry_2
W1 O7 1.922(9) .
W1 O9 1.857(9) .
W1 O18 1.939(8) .
W1 O20 2.470(8) .
W1 O26 1.896(9) .
W1 O29 1.705(9) .
W2 O4 2.426(8) .
W2 O10 1.716(9) .
W2 O15 1.887(9) .
W2 O19 1.938(9) .
W2 O21 1.858(9) .
W2 O30 1.947(9) .
W3 O15 1.934(9) .
W3 O20 2.428(8) .
W3 O22 1.871(9) .
W3 O26 1.943(9) .
W3 O33 1.699(9) .
W3 O37 1.887(8) .
W4 O2 1.903(9) .
W4 O18 1.878(9) .
W4 O27 1.923(8) .
W4 O31 1.859(9) .
W4 O38 1.690(9) .
W4 O39 2.457(8) .
W5 O4 2.447(9) .
W5 O7 1.900(9) .
W5 O17 1.909(9) .
W5 O19 1.921(9) .
W5 O27 1.889(8) .
W5 O28 1.700(10) .
W6 O9 2.031(9) .
W6 O12 1.786(10) .
W6 O20 2.436(8) .
W6 O23 1.743(10) .
W6 O36 1.918(9) .
W6 O37 1.978(8) .
W7 O1 1.842(9) .
W7 O4 2.428(8) .
W7 O17 1.960(10) .
W7 O24 1.928(9) .
W7 O30 1.921(9) .
W7 O34 1.717(10) .
W8 O2 1.956(10) .
W8 O3 1.897(9) .
W8 O6 1.862(10) .
W8 O24 1.912(9) .
W8 O25 1.704(9) .
W8 O39 2.431(8) .
W9 O5 2.447(8) .
W9 O8 1.824(9) .
W9 O16 1.713(9) .
W9 O21 1.984(9) .
W9 O22 1.963(9) .
W9 O35 1.912(10) .
W10 O3 1.957(9) .
W10 O13 1.781(9) .
W10 O14 1.719(9) .
W10 O31 2.019(9) .
W10 O36 1.901(9) .
W10 O39 2.453(8) .
W11 O1 2.011(9) .
W11 O5 2.433(8) .
W11 O6 1.957(10) .
W11 O11 1.829(10) .
W11 O35 1.930(10) .
W11 O40 1.738(10) .
C1 C11 1.44(2) .
C1 C12 1.424(18) .
C1 N1 1.382(17) .
C2 C4 1.40(2) .
C2 C5 1.47(2) .
C2 N9 1.33(2) .
C3 H3 0.9300 .
C3 C52 1.43(3) .
C3 C53 1.34(2) .
C4 H4 0.9300 .
C4 C7 1.37(2) .
C5 C10 1.40(2) .
C5 N4 1.349(18) .
C7 H7 0.9300 .
C7 C39 1.34(2) .
C8 H8 0.9300 .
C8 C13 1.345(18) .
C8 N1 1.342(18) .
C9 H9 0.9300 .
C9 C12 1.36(2) .
C9 C13 1.35(2) .
C10 H10 0.9300 .
C10 C18 1.38(2) .
C11 C44 1.44(2) .
C11 N6 1.353(17) .
C12 H12 0.9300 .
C13 H13 0.9300 .
C14 C23 1.51(2) .
C14 C27 1.38(2) .
C14 N3 1.348(18) .
C15 C16 1.492(19) .
C15 C48 1.35(2) .
C15 N8 1.347(18) .
C16 C46 1.39(2) .
C16 N2 1.339(17) .
C17 H17 0.9300 .
C17 C29 1.41(2) .
C17 N6 1.378(19) .
C18 H18 0.9300 .
C18 C22 1.33(2) .
C19 H19 0.9300 .
C19 C20 1.37(2) .
C19 C32 1.34(2) .
C20 H20 0.9300 .
C20 N3 1.381(19) .
C21 C24 1.49(2) .
C21 C47 1.31(2) .
C21 N10 1.329(19) .
C22 H22 0.9300 .
C22 C25 1.36(2) .
C23 C52 1.36(2) .
C23 N5 1.356(17) .
C24 C30 1.38(2) .
C24 N7 1.352(18) .
C25 H25 0.9300 .
C25 N4 1.34(2) .
C26 H26 0.9300 .
C26 C42 1.36(2) .
C26 N8 1.370(18) .
C27 H27 0.9300 .
C27 C32 1.33(2) .
C28 H28 0.9300 .
C28 C35 1.34(2) .
C28 N2 1.327(16) .
C29 H29 0.9300 .
C29 C40 1.29(2) .
C30 H30 0.9300 .
C30 C34 1.36(2) .
C31 H31 0.9300 .
C31 C45 1.37(2) .
C31 N7 1.319(18) .
C32 H32 0.9300 .
C33 H33 0.9300 .
C33 C54 1.42(2) .
C33 N10 1.358(19) .
C34 H34 0.9300 .
C34 C45 1.32(2) .
C35 H35 0.9300 .
C35 C43 1.38(2) .
C36 H36 0.9300 .
C36 C39 1.36(2) .
C36 N9 1.34(2) .
C37 H37 0.9300 .
C37 C42 1.41(2) .
C37 C48 1.37(2) .
C38 H38 0.9300 .
C38 C47 1.41(2) .
C38 C54 1.32(2) .
C39 H39 0.9300 .
C40 H40 0.9300 .
C40 C44 1.34(3) .
C41 H41 0.9300 .
C41 C53 1.38(2) .
C41 N5 1.340(19) .
C42 H42 0.9300 .
C43 H43 0.9300 .
C43 C46 1.37(2) .
C44 H44 0.9300 .
C45 H45 0.9300 .
C46 H46 0.9300 .
C47 H47 0.9300 .
C48 H48 0.9300 .
C52 H52 0.9300 .
C53 H53 0.9300 .
C54 H54 0.9300 .
N14 C71 1.3900 .
N14 C67 1.3900 .
N14 Ni4 2.326(15) .
C71 H71 0.9300 .
C71 C70 1.3900 .
C70 H70 0.9300 .
C70 C69 1.3900 .
C69 H69 0.9300 .
C69 C68 1.3900 .
C68 H68 0.9300 .
C68 C67 1.3900 .
C67 C58 1.39(2) .
N14A C76 1.3900 .
N14A C72 1.3900 .
N14A Ni4 1.854(19) .
C76 H76 0.9300 .
C76 C75 1.3900 .
C75 H75 0.9300 .
C75 C74 1.3900 .
C74 H74 0.9300 .
C74 C73 1.3900 .
C73 H73 0.9300 .
C73 C72 1.3900 .
C72 C78 1.42(4) .
N13B C86 1.3900 .
N13B C84 1.3900 .
N13B Ni4 2.098(15) .
C86 H86 0.9300 .
C86 C85 1.3900 .
C85 H85 0.9300 .
C85 C83 1.3900 .
C83 H83 0.9300 .
C83 C82 1.3900 .
C82 H82 0.9300 .
C82 C84 1.3900 .
C84 C65 1.369(19) .
C78 C77 1.38(5) .
C78 N13A 1.32(5) .
C77 H77 0.9300 .
C77 C79 1.50(5) .
C79 H79 0.9300 .
C79 C80 1.27(5) .
C80 H80 0.9300 .
C80 C81 1.30(4) .
C81 H81 0.9300 .
C81 N13A 1.33(5) .
N15 C65 1.3900 .
N15 CXF 1.3900 .
N15 Ni4 2.096(13) .
C65 C1AA 1.3900 .
C1AA H1AA 0.9300 .
C1AA C0AA 1.3900 .
C0AA H0AA 0.9300 .
C0AA CXE 1.3900 .
CXE HXE 0.9300 .
CXE CXF 1.3900 .
CXF HXF 0.9300 .
N16 C58 1.3900 .
N16 C62 1.3900 .
N16 Ni4 2.103(15) .
C58 C59 1.3900 .
C59 H59 0.9300 .
C59 C60 1.3900 .
C60 H60 0.9300 .
C60 C61 1.3900 .
C61 H61 0.9300 .
C61 C62 1.3900 .
C62 H62 0.9300 .
N1 Ni3 2.074(11) .
N2 Ni3 2.100(12) .
N3 Ni3 2.117(12) .
N4 Ni2 2.076(14) .
N5 Ni3 2.091(12) .
N6 Ni3 2.103(12) .
N7 Ni2 2.120(13) .
N8 Ni3 2.106(11) .
N9 Ni2 2.041(13) .
N10 Ni2 2.090(13) .
N11 C90 1.3900 .
N11 C49 1.3900 .
N11 Ni2 2.088(8) .
C90 C55 1.3900 .
C90 C6 1.360(11) .
C55 H55 0.9300 .
C55 C50 1.3900 .
C50 H50 0.9300 .
C50 C87 1.3900 .
C87 H87 0.9300 .
C87 C49 1.3900 .
C49 H49 0.9300 .
N12 C56 1.3900 .
N12 C6 1.3900 .
N12 Ni2 2.050(8) .
C56 H56 0.9300 .
C56 C89 1.3900 .
C89 H89 0.9300 .
C89 C88 1.3900 .
C88 H88 0.9300 .
C88 C57 1.3900 .
C57 H57 0.9300 .
C57 C6 1.3900 .
O1 Ni11 2.011(9) .
O4 P1 1.548(8) .
O5 Ni1 2.277(9) .
O5 P1 1.518(9) .
O5 W12 2.277(9) .
O6 Ni11 1.957(10) .
O8 Ni1 2.023(9) .
O8 W12 2.023(9) .
O11 Ni1 1.992(10) .
O11 Ni11 1.829(10) .
O11 W12 1.992(10) .
O12 Ni1 1.987(9) .
O12 W12 1.987(9) .
O13 Ni1 1.975(9) .
O13 W12 1.975(9) .
O20 P1 1.545(8) .
O32 Ni1 1.974(10) .
O32 W12 1.974(10) .
O35 Ni11 1.930(10) .
O39 P1 1.540(8) .
O40 Ni11 1.738(10) .
O6W H6WA 0.8495 .
O6W H6WB 0.8505 .
Ni4 N13A 2.06(3) 2_656
Ni4 N13A 2.06(3) .

loop_
_smtbx_masks_void_nr
_smtbx_masks_void_average_x
_smtbx_masks_void_average_y
_smtbx_masks_void_average_z
_smtbx_masks_void_volume
_smtbx_masks_void_count_electrons
1 0.250 0.250 0.500 659.8 382.2
2 -0.250 0.250 0.000 659.8 382.2
3 0.250 0.750 0.000 659.8 382.2
4 -0.250 0.750 0.500 659.8 382.2
5 0.106 0.422 0.688 7.3 0.0
6 0.106 0.578 0.188 7.3 0.0
7 0.211 0.485 0.270 70.7 35.5
8 0.211 0.515 0.770 70.7 33.1
9 0.289 0.015 0.730 70.7 24.9
10 0.289 0.985 0.230 70.7 27.2
11 0.394 0.078 0.312 7.3 0.0
12 0.394 0.922 0.813 7.3 0.0
13 0.606 0.078 0.188 7.3 0.0
14 0.606 0.922 0.688 7.3 0.0
15 0.711 -0.015 0.270 70.7 35.5
16 0.711 0.015 0.770 70.7 33.1
17 0.789 0.485 0.230 70.7 27.2
18 0.789 0.515 0.730 70.7 24.9
19 0.894 0.422 0.813 7.3 0.0
20 0.894 0.578 0.312 7.3 0.0
